data_4074697
loop_
_publ_author_name
'Imamura, Yuki'
'Mizuta, Tsutomu'
'Miyoshi, Katsuhiko'

_publ_section_title
;
 Stereoselective Synthesis and Coordination Behavior of Phosphorus-Bridged
 [1.1]Ferrocenophanes
;
_journal_issue 4
_journal_name_full Organometallics
_journal_page_first 882
_journal_paper_doi 10.1021/om050809q
_journal_volume 25
_journal_year 2006
_chemical_formula_sum 'C33.5 H27.5 Cl6.5 Fe2 P2 Pd'
_chemical_formula_weight 940.57
_space_group_IT_number 15
_symmetry_cell_setting monoclinic
_symmetry_Int_Tables_number 15
_symmetry_space_group_name_Hall '-C 2yc'
_symmetry_space_group_name_H-M 'C 1 2/c 1'
_cell_angle_alpha 90
_cell_angle_beta 100.194(1)
_cell_angle_gamma 90
_cell_formula_units_Z 8
_cell_length_a 29.4370(4)
_cell_length_b 12.6920(2)
_cell_length_c 18.8550(2)
_cell_measurement_temperature 200.2
_cell_measurement_theta_max 28.0
_cell_volume 6933.30(16)
_computing_cell_refinement 'HKL(Otwinowski, 1997)'
_computing_data_collection 'HKL(Otwinowski, 1997)'
_computing_data_reduction 'HKL(Otwinowski, 1997)'
_computing_publication_material 'teXsan Ver. 1.11'
_computing_structure_refinement 'teXsan Ver. 1.10'
_computing_structure_solution SIR92
_diffrn_detector_area_resol_mean 10.00
_diffrn_measured_fraction_theta_full 0.4850
_diffrn_measured_fraction_theta_max 0.4850
_diffrn_measurement_device_type 'MacScience DIP2030 Imaging Plate'
_diffrn_measurement_method \w
_diffrn_radiation_type 'Mo K\a'
_diffrn_radiation_wavelength 0.7107
_diffrn_reflns_limit_h_max 38
_diffrn_reflns_limit_h_min 0
_diffrn_reflns_limit_k_max 16
_diffrn_reflns_limit_k_min 0
_diffrn_reflns_limit_l_max 24
_diffrn_reflns_limit_l_min -24
_diffrn_reflns_number 8382
_diffrn_reflns_theta_full 27.93
_diffrn_reflns_theta_max 27.93
_exptl_absorpt_coefficient_mu 1.957
_exptl_absorpt_correction_type none
_exptl_crystal_colour red
_exptl_crystal_density_diffrn 1.802
_exptl_crystal_density_method 'not measured'
_exptl_crystal_description cube
_exptl_crystal_size_max 0.430
_exptl_crystal_size_mid 0.350
_exptl_crystal_size_min 0.350
_refine_diff_density_max 1.57
_refine_diff_density_min -1.28
_refine_ls_extinction_coef 0.0011(3)
_refine_ls_extinction_method 'Zachariasen(1967) type 2 Gaussian isotropic'
_refine_ls_goodness_of_fit_ref 1.219
_refine_ls_hydrogen_treatment noref
_refine_ls_number_parameters 425
_refine_ls_number_reflns 7691
_refine_ls_R_factor_gt 0.0527
_refine_ls_shift/su_max 0.0093
_refine_ls_structure_factor_coef F
_refine_ls_weighting_details 'w = 1/[\s^2^(Fo) + 0.01000|Fo|^2^]'
_refine_ls_weighting_scheme calc
_refine_ls_wR_factor_ref 0.1247
_reflns_number_gt 7691
_reflns_number_total 8074
_reflns_threshold_expression F^2^>3.0\s(F^2^)
_cod_data_source_file om050809qsi20050919_081150.cif
_cod_data_source_block 8
_cod_original_cell_volume 6933.3(2)
_cod_original_formula_sum 'C33.50 H27.50 Cl6.50 Fe2 P2 Pd '
_cod_database_code 4074697

loop_
_symmetry_equiv_pos_as_xyz
x,y,z
-x,y,1/2-z
-x,-y,-z
x,-y,1/2+z
1/2+x,1/2+y,z
1/2-x,1/2+y,1/2-z
1/2-x,1/2-y,-z
1/2+x,1/2-y,1/2+z

loop_
_atom_site_label
_atom_site_type_symbol
_atom_site_fract_x
_atom_site_fract_y
_atom_site_fract_z
_atom_site_U_iso_or_equiv
_atom_site_adp_type
_atom_site_occupancy
_atom_site_calc_flag
_atom_site_refinement_flags
Pd(1) Pd 0.861168(9) 0.15783(2) 0.24975(1) 0.0200(1) Uani 1.00 d .
Fe(1) Fe 0.75687(2) 0.00584(4) 0.11914(3) 0.0226(2) Uani 1.00 d .
Fe(2) Fe 0.90337(2) 0.12201(4) 0.05497(3) 0.0208(2) Uani 1.00 d .
Cl(1) Cl 0.86058(6) 0.3254(1) 0.30021(7) 0.0541(4) Uani 1.00 d .
Cl(2) Cl 0.88857(5) 0.0914(1) 0.36441(6) 0.0471(3) Uani 1.00 d .
Cl(3) Cl 0.8699(1) 0.3190(3) 0.5121(2) 0.119(1) Uani 1.00 d .
Cl(4) Cl 0.92247(10) 0.4802(2) 0.4587(2) 0.1069(9) Uani 1.00 d .
Cl(5) Cl 0.96678(7) 0.2834(2) 0.5102(1) 0.0857(6) Uani 1.00 d .
Cl(6) Cl 0.4646(2) -0.0049(3) 0.1931(3) 0.081(1) Uani 0.50 d P
Cl(7) Cl 0.5099(4) -0.0451(8) 0.3383(4) 0.154(4) Uani 0.50 d P
Cl(8) Cl 0.5216(2) -0.1829(4) 0.2224(3) 0.091(2) Uani 0.50 d P
P(1) P 0.82264(3) 0.22672(7) 0.14382(5) 0.0176(2) Uani 1.00 d .
P(2) P 0.87031(4) -0.00265(7) 0.19719(5) 0.0200(2) Uani 1.00 d .
C(1) C 0.7676(1) 0.1616(3) 0.1238(2) 0.0196(8) Uani 1.00 d .
C(2) C 0.7439(1) 0.1278(3) 0.1805(2) 0.0261(9) Uani 1.00 d .
C(3) C 0.7012(2) 0.0818(4) 0.1478(3) 0.041(1) Uani 1.00 d .
C(4) C 0.6982(1) 0.0858(3) 0.0717(3) 0.0310(10) Uani 1.00 d .
C(5) C 0.7387(1) 0.1356(3) 0.0562(2) 0.0250(9) Uani 1.00 d .
C(6) C 0.8186(1) -0.0669(3) 0.1512(2) 0.0238(9) Uani 1.00 d .
C(7) C 0.7843(1) -0.1045(3) 0.1909(2) 0.031(1) Uani 1.00 d .
C(8) C 0.7477(2) -0.1499(3) 0.1399(4) 0.041(1) Uani 1.00 d .
C(9) C 0.7578(2) -0.1393(3) 0.0705(3) 0.037(1) Uani 1.00 d .
C(10) C 0.8018(1) -0.0868(3) 0.0766(2) 0.0283(9) Uani 1.00 d .
C(11) C 0.8503(1) 0.2182(3) 0.0652(2) 0.0189(8) Uani 1.00 d .
C(12) C 0.8901(2) 0.2784(3) 0.0566(2) 0.0291(10) Uani 1.00 d .
C(13) C 0.9013(2) 0.2513(4) -0.0106(3) 0.036(1) Uani 1.00 d .
C(14) C 0.8704(2) 0.1735(4) -0.0446(2) 0.032(1) Uani 1.00 d .
C(15) C 0.8378(1) 0.1518(3) 0.0020(2) 0.0244(9) Uani 1.00 d .
C(16) C 0.9091(1) 0.0148(3) 0.1353(2) 0.0204(8) Uani 1.00 d .
C(17) C 0.9467(1) 0.0886(3) 0.1479(2) 0.0275(9) Uani 1.00 d .
C(18) C 0.9715(1) 0.0825(4) 0.0904(2) 0.031(1) Uani 1.00 d .
C(19) C 0.9494(1) 0.0041(3) 0.0408(2) 0.029(1) Uani 1.00 d .
C(20) C 0.9117(1) -0.0386(3) 0.0678(2) 0.0270(9) Uani 1.00 d .
C(21) C 0.8047(2) 0.3650(3) 0.1431(2) 0.0280(10) Uani 1.00 d .
C(22) C 0.8384(2) 0.4458(4) 0.1503(3) 0.050(2) Uani 1.00 d .
C(23) C 0.8229(3) 0.5500(4) 0.1448(4) 0.067(2) Uani 1.00 d .
C(24) C 0.7771(5) 0.5755(4) 0.1361(3) 0.094(3) Uani 1.00 d .
C(25) C 0.7456(3) 0.4985(4) 0.1326(3) 0.061(2) Uani 1.00 d .
C(26) C 0.7584(2) 0.3915(4) 0.1353(2) 0.038(1) Uani 1.00 d .
C(27) C 0.9006(2) -0.1078(3) 0.2535(2) 0.0281(10) Uani 1.00 d .
C(28) C 0.9438(2) -0.0870(4) 0.2911(3) 0.038(1) Uani 1.00 d .
C(29) C 0.9706(2) -0.1677(4) 0.3274(3) 0.043(1) Uani 1.00 d .
C(30) C 0.9534(2) -0.2698(4) 0.3255(3) 0.042(1) Uani 1.00 d .
C(31) C 0.9101(2) -0.2910(4) 0.2896(3) 0.043(1) Uani 1.00 d .
C(32) C 0.8832(2) -0.2106(3) 0.2522(3) 0.034(1) Uani 1.00 d .
C(33) C 0.9173(2) 0.3444(4) 0.4671(3) 0.046(1) Uani 1.00 d .
C(34) C 0.4847(4) -0.098(1) 0.2571(8) 0.057(3) Uani 0.50 d P
H(1) H 0.7551 0.1354 0.2308 0.0311 Uiso 1.00 calc .
H(2) H 0.6789 0.0511 0.1731 0.0489 Uiso 1.00 calc .
H(3) H 0.6739 0.0579 0.0369 0.0357 Uiso 1.00 calc .
H(4) H 0.7459 0.1480 0.0096 0.0306 Uiso 1.00 calc .
H(5) H 0.7859 -0.1017 0.2417 0.0370 Uiso 1.00 calc .
H(6) H 0.7203 -0.1799 0.1513 0.0502 Uiso 1.00 calc .
H(7) H 0.7390 -0.1608 0.0264 0.0446 Uiso 1.00 calc .
H(8) H 0.8167 -0.0684 0.0381 0.0339 Uiso 1.00 calc .
H(9) H 0.9058 0.3286 0.0894 0.0346 Uiso 1.00 calc .
H(10) H 0.9265 0.2784 -0.0291 0.0454 Uiso 1.00 calc .
H(11) H 0.8712 0.1408 -0.0897 0.0392 Uiso 1.00 calc .
H(12) H 0.8131 0.1032 -0.0069 0.0292 Uiso 1.00 calc .
H(13) H 0.9537 0.1347 0.1881 0.0321 Uiso 1.00 calc .
H(14) H 0.9978 0.1234 0.0846 0.0373 Uiso 1.00 calc .
H(15) H 0.9581 -0.0146 -0.0040 0.0352 Uiso 1.00 calc .
H(16) H 0.8910 -0.0906 0.0452 0.0321 Uiso 1.00 calc .
H(17) H 0.8708 0.4299 0.1586 0.0596 Uiso 1.00 calc .
H(18) H 0.8440 0.6065 0.1456 0.0807 Uiso 1.00 calc .
H(19) H 0.7665 0.6466 0.1327 0.1040 Uiso 1.00 calc .
H(20) H 0.7142 0.5169 0.1268 0.0742 Uiso 1.00 calc .
H(21) H 0.7357 0.3383 0.1317 0.0463 Uiso 1.00 calc .
H(22) H 0.9556 -0.0181 0.2925 0.0455 Uiso 1.00 calc .
H(23) H 1.0007 -0.1531 0.3529 0.0500 Uiso 1.00 calc .
H(24) H 0.9716 -0.3253 0.3498 0.0494 Uiso 1.00 calc .
H(25) H 0.8980 -0.3603 0.2898 0.0497 Uiso 1.00 calc .
H(26) H 0.8532 -0.2261 0.2261 0.0404 Uiso 1.00 calc .
H(27) H 0.9099 0.3154 0.4197 0.0554 Uiso 1.00 calc .
H(28) H 0.4590 -0.1370 0.2672 0.0681 Uiso 1.00 calc .

loop_
_atom_site_aniso_label
_atom_site_aniso_U_11
_atom_site_aniso_U_22
_atom_site_aniso_U_33
_atom_site_aniso_U_12
_atom_site_aniso_U_13
_atom_site_aniso_U_23
Pd(1) 0.0212(2) 0.0213(2) 0.0174(2) -0.00004(9) 0.0029(1) -0.00225(8)
Fe(1) 0.0155(3) 0.0132(3) 0.0395(4) 0.0015(2) 0.0059(2) 0.0038(2)
Fe(2) 0.0167(3) 0.0229(3) 0.0236(3) 0.0027(2) 0.0060(2) 0.0032(2)
Cl(1) 0.073(1) 0.0393(7) 0.0412(7) 0.0227(6) -0.0137(6) -0.0221(5)
Cl(2) 0.0681(9) 0.0468(7) 0.0210(5) 0.0076(6) -0.0068(5) 0.0012(4)
Cl(3) 0.107(2) 0.146(3) 0.122(2) 0.061(2) 0.065(2) 0.026(2)
Cl(4) 0.093(2) 0.0370(9) 0.175(3) 0.0084(10) -0.018(2) 0.000(1)
Cl(5) 0.061(1) 0.066(1) 0.111(1) 0.0278(9) -0.038(1) -0.010(1)
Cl(6) 0.056(2) 0.053(2) 0.122(4) 0.000(2) -0.013(2) 0.020(2)
Cl(7) 0.164(8) 0.179(9) 0.108(5) 0.094(7) -0.006(5) -0.012(5)
Cl(8) 0.093(3) 0.064(2) 0.120(4) 0.022(2) 0.027(3) 0.015(2)
P(1) 0.0217(5) 0.0126(4) 0.0186(4) -0.0009(3) 0.0043(3) -0.0004(3)
P(2) 0.0226(5) 0.0165(5) 0.0202(5) 0.0015(3) 0.0018(3) 0.0014(3)
C(1) 0.020(2) 0.016(2) 0.024(2) 0.008(1) 0.009(1) 0.001(1)
C(2) 0.024(2) 0.022(2) 0.038(2) 0.003(1) 0.019(2) 0.006(1)
C(3) 0.018(2) 0.035(2) 0.076(4) 0.007(2) 0.021(2) 0.012(2)
C(4) 0.016(2) 0.023(2) 0.051(2) 0.009(1) -0.004(2) 0.007(2)
C(5) 0.025(2) 0.017(2) 0.029(2) 0.008(1) -0.005(1) -0.003(1)
C(6) 0.023(2) 0.018(2) 0.029(2) 0.006(1) 0.000(1) 0.001(1)
C(7) 0.026(2) 0.025(2) 0.045(2) 0.006(2) 0.016(2) 0.014(2)
C(8) 0.023(2) 0.014(2) 0.089(4) -0.002(1) 0.016(2) 0.010(2)
C(9) 0.023(2) 0.018(2) 0.067(3) 0.001(2) -0.002(2) -0.009(2)
C(10) 0.021(2) 0.022(2) 0.039(2) 0.004(1) -0.004(1) -0.011(1)
C(11) 0.019(2) 0.016(1) 0.023(2) 0.002(1) 0.007(1) 0.004(1)
C(12) 0.027(2) 0.024(2) 0.037(2) -0.001(2) 0.009(2) 0.007(2)
C(13) 0.037(2) 0.036(2) 0.040(2) 0.008(2) 0.021(2) 0.016(2)
C(14) 0.035(2) 0.044(2) 0.021(2) 0.015(2) 0.014(2) 0.008(2)
C(15) 0.021(2) 0.033(2) 0.019(2) 0.008(1) 0.003(1) 0.002(1)
C(16) 0.015(2) 0.028(2) 0.019(2) 0.005(1) 0.003(1) 0.006(1)
C(17) 0.021(2) 0.024(2) 0.036(2) 0.004(1) 0.002(1) 0.002(1)
C(18) 0.017(2) 0.039(2) 0.038(2) 0.001(2) 0.004(1) 0.002(2)
C(19) 0.019(2) 0.031(2) 0.039(2) 0.007(1) 0.010(2) 0.001(2)
C(20) 0.019(2) 0.021(2) 0.040(2) 0.006(1) 0.003(1) -0.004(1)
C(21) 0.053(3) 0.015(2) 0.019(2) -0.001(2) 0.013(2) -0.001(1)
C(22) 0.087(4) 0.021(2) 0.051(3) -0.010(2) 0.039(3) -0.003(2)
C(23) 0.136(7) 0.018(2) 0.058(3) -0.024(3) 0.051(4) -0.006(2)
C(24) 0.23(1) 0.019(3) 0.039(3) 0.041(4) 0.042(5) 0.010(2)
C(25) 0.117(6) 0.032(3) 0.032(2) 0.041(3) 0.010(3) -0.002(2)
C(26) 0.069(3) 0.028(2) 0.013(2) 0.023(2) 0.001(2) 0.000(1)
C(27) 0.032(2) 0.026(2) 0.026(2) 0.002(2) 0.004(1) 0.005(1)
C(28) 0.038(2) 0.027(2) 0.044(2) -0.005(2) -0.008(2) 0.011(2)
C(29) 0.034(3) 0.037(3) 0.050(3) 0.000(2) -0.017(2) 0.013(2)
C(30) 0.046(3) 0.040(3) 0.035(2) 0.015(2) -0.005(2) 0.008(2)
C(31) 0.054(3) 0.022(2) 0.050(3) 0.005(2) -0.001(2) 0.012(2)
C(32) 0.042(2) 0.019(2) 0.039(2) 0.000(2) -0.002(2) 0.006(2)
C(33) 0.052(3) 0.035(3) 0.045(3) 0.018(2) -0.007(2) -0.008(2)
C(34) 0.038(5) 0.056(7) 0.079(8) -0.003(5) 0.014(5) 0.029(6)

loop_
_atom_type_symbol
_atom_type_description
_atom_type_scat_dispersion_real
_atom_type_scat_dispersion_imag
_atom_type_scat_source
C C 0.003 0.002
;International Tables for Crystallography
(1992, Vol. C, Tables 4.2.6.8 and 6.1.1.1)
;
H H 0.000 0.000
;International Tables for Crystallography
(1992, Vol. C, Table 6.1.1.2)
;
Cl Cl 0.148 0.159
;International Tables for Crystallography
(1992, Vol. C, Tables 4.2.6.8 and 6.1.1.1)
;
Fe Fe 0.346 0.844
;International Tables for Crystallography
(1992, Vol. C, Tables 4.2.6.8 and 6.1.1.1)
;
P P 0.102 0.094
;International Tables for Crystallography
(1992, Vol. C, Tables 4.2.6.8 and 6.1.1.1)
;
Pd Pd -0.999 1.007
;International Tables for Crystallography
(1992, Vol. C, Tables 4.2.6.8 and 6.1.1.1)
;

loop_
_geom_angle_atom_site_label_1
_geom_angle_atom_site_label_2
_geom_angle_atom_site_label_3
_geom_angle
_geom_angle_site_symmetry_1
_geom_angle_site_symmetry_3
_geom_angle_publ_flag
Cl(1) Pd(1) Cl(2) 88.73(5) . . yes
Cl(1) Pd(1) P(1) 88.25(4) . . yes
Cl(1) Pd(1) P(2) 173.19(5) . . yes
Cl(2) Pd(1) P(1) 170.28(5) . . yes
Cl(2) Pd(1) P(2) 91.80(4) . . yes
P(1) Pd(1) P(2) 92.29(3) . . yes
C(1) Fe(1) C(2) 42.1(1) . . yes
C(1) Fe(1) C(3) 69.6(2) . . yes
C(1) Fe(1) C(4) 69.4(2) . . yes
C(1) Fe(1) C(5) 41.7(1) . . yes
C(1) Fe(1) C(6) 108.0(2) . . yes
C(1) Fe(1) C(7) 128.0(2) . . yes
C(1) Fe(1) C(8) 166.6(2) . . yes
C(1) Fe(1) C(9) 152.7(2) . . yes
C(1) Fe(1) C(10) 118.6(2) . . yes
C(2) Fe(1) C(3) 41.0(2) . . yes
C(2) Fe(1) C(4) 69.0(2) . . yes
C(2) Fe(1) C(5) 69.9(2) . . yes
C(2) Fe(1) C(6) 115.5(2) . . yes
C(2) Fe(1) C(7) 104.1(2) . . yes
C(2) Fe(1) C(8) 126.2(2) . . yes
C(2) Fe(1) C(9) 164.6(2) . . yes
C(2) Fe(1) C(10) 151.0(2) . . yes
C(3) Fe(1) C(4) 40.4(2) . . yes
C(3) Fe(1) C(5) 68.6(2) . . yes
C(3) Fe(1) C(6) 148.0(2) . . yes
C(3) Fe(1) C(7) 113.1(2) . . yes
C(3) Fe(1) C(8) 105.4(2) . . yes
C(3) Fe(1) C(9) 127.6(2) . . yes
C(3) Fe(1) C(10) 168.0(2) . . yes
C(4) Fe(1) C(5) 40.6(2) . . yes
C(4) Fe(1) C(6) 170.8(2) . . yes
C(4) Fe(1) C(7) 146.8(2) . . yes
C(4) Fe(1) C(8) 115.5(2) . . yes
C(4) Fe(1) C(9) 108.8(2) . . yes
C(4) Fe(1) C(10) 131.6(2) . . yes
C(5) Fe(1) C(6) 131.8(2) . . yes
C(5) Fe(1) C(7) 169.2(2) . . yes
C(5) Fe(1) C(8) 149.4(2) . . yes
C(5) Fe(1) C(9) 119.0(2) . . yes
C(5) Fe(1) C(10) 111.0(2) . . yes
C(6) Fe(1) C(7) 41.7(2) . . yes
C(6) Fe(1) C(8) 69.2(2) . . yes
C(6) Fe(1) C(9) 69.2(2) . . yes
C(6) Fe(1) C(10) 41.1(2) . . yes
C(7) Fe(1) C(8) 41.3(2) . . yes
C(7) Fe(1) C(9) 69.0(2) . . yes
C(7) Fe(1) C(10) 69.7(2) . . yes
C(8) Fe(1) C(9) 39.8(2) . . yes
C(8) Fe(1) C(10) 68.5(2) . . yes
C(9) Fe(1) C(10) 41.2(2) . . yes
C(11) Fe(2) C(12) 41.4(1) . . yes
C(11) Fe(2) C(13) 68.4(2) . . yes
C(11) Fe(2) C(14) 69.4(2) . . yes
C(11) Fe(2) C(15) 41.9(1) . . yes
C(11) Fe(2) C(16) 107.4(1) . . yes
C(11) Fe(2) C(17) 115.1(2) . . yes
C(11) Fe(2) C(18) 147.3(2) . . yes
C(11) Fe(2) C(19) 170.4(2) . . yes
C(11) Fe(2) C(20) 131.7(2) . . yes
C(12) Fe(2) C(13) 40.4(2) . . yes
C(12) Fe(2) C(14) 69.0(2) . . yes
C(12) Fe(2) C(15) 70.0(2) . . yes
C(12) Fe(2) C(16) 129.7(2) . . yes
C(12) Fe(2) C(17) 106.6(2) . . yes
C(12) Fe(2) C(18) 114.4(2) . . yes
C(12) Fe(2) C(19) 147.7(2) . . yes
C(12) Fe(2) C(20) 170.6(2) . . yes
C(13) Fe(2) C(14) 40.3(2) . . yes
C(13) Fe(2) C(15) 68.4(2) . . yes
C(13) Fe(2) C(16) 168.8(2) . . yes
C(13) Fe(2) C(17) 129.7(2) . . yes
C(13) Fe(2) C(18) 108.3(2) . . yes
C(13) Fe(2) C(19) 116.9(2) . . yes
C(13) Fe(2) C(20) 148.5(2) . . yes
C(14) Fe(2) C(15) 41.0(2) . . yes
C(14) Fe(2) C(16) 149.3(2) . . yes
C(14) Fe(2) C(17) 168.3(2) . . yes
C(14) Fe(2) C(18) 130.3(2) . . yes
C(14) Fe(2) C(19) 109.0(2) . . yes
C(14) Fe(2) C(20) 116.6(2) . . yes
C(15) Fe(2) C(16) 115.9(2) . . yes
C(15) Fe(2) C(17) 149.1(2) . . yes
C(15) Fe(2) C(18) 169.5(2) . . yes
C(15) Fe(2) C(19) 130.8(2) . . yes
C(15) Fe(2) C(20) 108.8(2) . . yes
C(16) Fe(2) C(17) 41.6(2) . . yes
C(16) Fe(2) C(18) 69.3(2) . . yes
C(16) Fe(2) C(19) 68.9(2) . . yes
C(16) Fe(2) C(20) 41.8(2) . . yes
C(17) Fe(2) C(18) 40.5(2) . . yes
C(17) Fe(2) C(19) 68.5(2) . . yes
C(17) Fe(2) C(20) 69.4(2) . . yes
C(18) Fe(2) C(19) 40.8(2) . . yes
C(18) Fe(2) C(20) 68.4(2) . . yes
C(19) Fe(2) C(20) 39.8(2) . . yes
Cl(7) Cl(6) C(34) 83.2(7) 2_655 . yes
Cl(7) Cl(6) C(34) 58.7(6) 2_655 2_655 yes
C(34) Cl(6) C(34) 29.4(8) . 2_655 yes
Cl(6) Cl(7) Cl(8) 109.7(6) 2_655 2_655 yes
Cl(6) Cl(7) C(34) 86.2(6) 2_655 . yes
Cl(6) Cl(7) C(34) 60.9(6) 2_655 2_655 yes
Cl(8) Cl(7) C(34) 31.7(5) 2_655 . yes
Cl(8) Cl(7) C(34) 49.0(5) 2_655 2_655 yes
C(34) Cl(7) C(34) 30.3(8) . 2_655 yes
Cl(7) Cl(8) Cl(8) 91.4(4) 2_655 2_655 yes
Cl(7) Cl(8) C(34) 58.0(5) 2_655 . yes
Cl(7) Cl(8) C(34) 50.6(9) 2_655 2_655 yes
Cl(8) Cl(8) C(34) 38.8(4) 2_655 . yes
Cl(8) Cl(8) C(34) 68.6(7) 2_655 2_655 yes
C(34) Cl(8) C(34) 32.8(8) . 2_655 yes
Pd(1) P(1) C(1) 107.2(1) . . yes
Pd(1) P(1) C(11) 117.7(1) . . yes
Pd(1) P(1) C(21) 118.0(1) . . yes
C(1) P(1) C(11) 108.6(2) . . yes
C(1) P(1) C(21) 101.0(2) . . yes
C(11) P(1) C(21) 102.8(2) . . yes
Pd(1) P(2) C(6) 117.0(1) . . yes
Pd(1) P(2) C(16) 108.0(1) . . yes
Pd(1) P(2) C(27) 118.4(1) . . yes
C(6) P(2) C(16) 108.9(2) . . yes
C(6) P(2) C(27) 103.4(2) . . yes
C(16) P(2) C(27) 99.6(2) . . yes
Fe(1) C(1) P(1) 126.3(2) . . yes
Fe(1) C(1) C(2) 69.2(2) . . yes
Fe(1) C(1) C(5) 70.8(2) . . yes
P(1) C(1) C(2) 121.2(3) . . yes
P(1) C(1) C(5) 131.3(3) . . yes
C(2) C(1) C(5) 107.5(4) . . yes
Fe(1) C(2) C(1) 68.7(2) . . yes
Fe(1) C(2) C(3) 71.2(3) . . yes
C(1) C(2) C(3) 107.9(4) . . yes
Fe(1) C(3) C(2) 67.8(2) . . yes
Fe(1) C(3) C(4) 70.2(2) . . yes
C(2) C(3) C(4) 108.4(4) . . yes
Fe(1) C(4) C(3) 69.4(2) . . yes
Fe(1) C(4) C(5) 68.9(2) . . yes
C(3) C(4) C(5) 108.5(4) . . yes
Fe(1) C(5) C(1) 67.5(2) . . yes
Fe(1) C(5) C(4) 70.5(2) . . yes
C(1) C(5) C(4) 107.7(4) . . yes
Fe(1) C(6) P(2) 124.8(2) . . yes
Fe(1) C(6) C(7) 68.4(2) . . yes
Fe(1) C(6) C(10) 69.6(2) . . yes
P(2) C(6) C(7) 120.6(3) . . yes
P(2) C(6) C(10) 131.9(3) . . yes
C(7) C(6) C(10) 107.4(4) . . yes
Fe(1) C(7) C(6) 69.9(2) . . yes
Fe(1) C(7) C(8) 70.4(3) . . yes
C(6) C(7) C(8) 107.3(4) . . yes
Fe(1) C(8) C(7) 68.3(2) . . yes
Fe(1) C(8) C(9) 70.8(3) . . yes
C(7) C(8) C(9) 109.4(4) . . yes
Fe(1) C(9) C(8) 69.4(3) . . yes
Fe(1) C(9) C(10) 68.5(2) . . yes
C(8) C(9) C(10) 107.8(4) . . yes
Fe(1) C(10) C(6) 69.3(2) . . yes
Fe(1) C(10) C(9) 70.3(2) . . yes
C(6) C(10) C(9) 108.1(4) . . yes
Fe(2) C(11) P(1) 125.5(2) . . yes
Fe(2) C(11) C(12) 69.5(2) . . yes
Fe(2) C(11) C(15) 70.0(2) . . yes
P(1) C(11) C(12) 123.7(3) . . yes
P(1) C(11) C(15) 128.2(3) . . yes
C(12) C(11) C(15) 108.1(3) . . yes
Fe(2) C(12) C(11) 69.1(2) . . yes
Fe(2) C(12) C(13) 70.7(3) . . yes
C(11) C(12) C(13) 107.4(4) . . yes
Fe(2) C(13) C(12) 68.8(2) . . yes
Fe(2) C(13) C(14) 70.3(3) . . yes
C(12) C(13) C(14) 110.1(4) . . yes
Fe(2) C(14) C(13) 69.4(3) . . yes
Fe(2) C(14) C(15) 68.9(2) . . yes
C(13) C(14) C(15) 107.6(4) . . yes
Fe(2) C(15) C(11) 68.0(2) . . yes
Fe(2) C(15) C(14) 70.1(2) . . yes
C(11) C(15) C(14) 106.8(4) . . yes
Fe(2) C(16) P(2) 126.5(2) . . yes
Fe(2) C(16) C(17) 69.1(2) . . yes
Fe(2) C(16) C(20) 70.6(2) . . yes
P(2) C(16) C(17) 122.4(3) . . yes
P(2) C(16) C(20) 130.7(3) . . yes
C(17) C(16) C(20) 106.8(3) . . yes
Fe(2) C(17) C(16) 69.2(2) . . yes
Fe(2) C(17) C(18) 71.3(2) . . yes
C(16) C(17) C(18) 109.0(4) . . yes
Fe(2) C(18) C(17) 68.2(2) . . yes
Fe(2) C(18) C(19) 69.8(2) . . yes
C(17) C(18) C(19) 107.4(4) . . yes
Fe(2) C(19) C(18) 69.4(2) . . yes
Fe(2) C(19) C(20) 69.9(2) . . yes
C(18) C(19) C(20) 109.1(4) . . yes
Fe(2) C(20) C(16) 67.6(2) . . yes
Fe(2) C(20) C(19) 70.3(2) . . yes
C(16) C(20) C(19) 107.7(4) . . yes
P(1) C(21) C(22) 119.8(4) . . yes
P(1) C(21) C(26) 120.6(3) . . yes
C(22) C(21) C(26) 119.6(4) . . yes
C(21) C(22) C(23) 117.6(6) . . yes
C(22) C(23) C(24) 122.4(6) . . yes
C(23) C(24) C(25) 119.5(5) . . yes
C(24) C(25) C(26) 121.5(7) . . yes
C(21) C(26) C(25) 119.3(6) . . yes
P(2) C(27) C(28) 118.1(3) . . yes
P(2) C(27) C(32) 121.9(3) . . yes
C(28) C(27) C(32) 119.5(4) . . yes
C(27) C(28) C(29) 120.4(4) . . yes
C(28) C(29) C(30) 119.9(5) . . yes
C(29) C(30) C(31) 120.2(4) . . yes
C(30) C(31) C(32) 120.2(5) . . yes
C(27) C(32) C(31) 119.8(5) . . yes
Cl(3) C(33) Cl(4) 108.1(3) . . yes
Cl(3) C(33) Cl(5) 111.2(4) . . yes
Cl(4) C(33) Cl(5) 114.1(4) . . yes
Cl(6) C(34) Cl(6) 93.3(6) . 2_655 yes
Cl(6) C(34) Cl(7) 113.4(9) . . yes
Cl(6) C(34) Cl(7) 35.9(5) . 2_655 yes
Cl(6) C(34) Cl(8) 108.8(8) . . yes
Cl(6) C(34) Cl(8) 144(1) . 2_655 yes
Cl(6) C(34) C(34) 91(1) . 2_655 yes
Cl(6) C(34) Cl(7) 35.1(5) 2_655 . yes
Cl(6) C(34) Cl(7) 93.0(5) 2_655 2_655 yes
Cl(6) C(34) Cl(8) 94.5(6) 2_655 . yes
Cl(6) C(34) Cl(8) 122(1) 2_655 2_655 yes
Cl(6) C(34) C(34) 59(1) 2_655 2_655 yes
Cl(7) C(34) Cl(7) 126.4(9) . 2_655 yes
Cl(7) C(34) Cl(8) 112.2(8) . . yes
Cl(7) C(34) Cl(8) 97(1) . 2_655 yes
Cl(7) C(34) C(34) 88(1) . 2_655 yes
Cl(7) C(34) Cl(8) 73.0(7) 2_655 . yes
Cl(7) C(34) Cl(8) 131(1) 2_655 2_655 yes
Cl(7) C(34) C(34) 61(1) 2_655 2_655 yes
Cl(8) C(34) Cl(8) 72.7(9) . 2_655 yes
Cl(8) C(34) C(34) 40.0(5) . 2_655 yes
Cl(8) C(34) C(34) 107.3(8) 2_655 2_655 yes

loop_
_geom_bond_atom_site_label_1
_geom_bond_atom_site_label_2
_geom_bond_distance
_geom_bond_site_symmetry_2
_geom_bond_publ_flag
Pd(1) Cl(1) 2.331(1) . yes
Pd(1) Cl(2) 2.328(1) . yes
Pd(1) P(1) 2.2886(9) . yes
Pd(1) P(2) 2.3016(9) . yes
Fe(1) C(1) 2.002(4) . yes
Fe(1) C(2) 2.010(4) . yes
Fe(1) C(3) 2.055(4) . yes
Fe(1) C(4) 2.066(4) . yes
Fe(1) C(5) 2.045(4) . yes
Fe(1) C(6) 2.033(4) . yes
Fe(1) C(7) 2.014(4) . yes
Fe(1) C(8) 2.042(4) . yes
Fe(1) C(9) 2.060(4) . yes
Fe(1) C(10) 2.036(4) . yes
Fe(2) C(11) 2.019(4) . yes
Fe(2) C(12) 2.024(4) . yes
Fe(2) C(13) 2.049(4) . yes
Fe(2) C(14) 2.062(4) . yes
Fe(2) C(15) 2.046(4) . yes
Fe(2) C(16) 2.022(3) . yes
Fe(2) C(17) 2.020(4) . yes
Fe(2) C(18) 2.062(4) . yes
Fe(2) C(19) 2.067(4) . yes
Fe(2) C(20) 2.062(4) . yes
Cl(3) C(33) 1.787(8) . yes
Cl(4) C(33) 1.740(6) . yes
Cl(5) C(33) 1.721(6) . yes
Cl(6) Cl(7) 1.15(1) 2_655 yes
Cl(6) C(34) 1.72(1) . yes
Cl(6) C(34) 2.00(2) 2_655 yes
Cl(7) Cl(8) 2.20(1) 2_655 yes
Cl(7) C(34) 1.72(2) . yes
Cl(7) C(34) 1.95(2) 2_655 yes
Cl(8) Cl(8) 1.78(1) 2_655 yes
Cl(8) C(34) 1.74(2) . yes
Cl(8) C(34) 1.17(1) 2_655 yes
P(1) C(1) 1.798(4) . yes
P(1) C(11) 1.816(4) . yes
P(1) C(21) 1.832(4) . yes
P(2) C(6) 1.806(4) . yes
P(2) C(16) 1.785(4) . yes
P(2) C(27) 1.836(4) . yes
C(1) C(2) 1.441(5) . yes
C(1) C(5) 1.441(5) . yes
C(2) C(3) 1.423(7) . yes
C(3) C(4) 1.422(7) . yes
C(4) C(5) 1.425(6) . yes
C(6) C(7) 1.442(5) . yes
C(6) C(10) 1.429(5) . yes
C(7) C(8) 1.431(8) . yes
C(8) C(9) 1.398(9) . yes
C(9) C(10) 1.443(6) . yes
C(11) C(12) 1.431(5) . yes
C(11) C(15) 1.454(5) . yes
C(12) C(13) 1.408(6) . yes
C(13) C(14) 1.416(8) . yes
C(14) C(15) 1.439(6) . yes
C(16) C(17) 1.436(6) . yes
C(16) C(20) 1.457(5) . yes
C(17) C(18) 1.414(6) . yes
C(18) C(19) 1.440(6) . yes
C(19) C(20) 1.406(6) . yes
C(21) C(22) 1.417(7) . yes
C(21) C(26) 1.386(7) . yes
C(22) C(23) 1.397(9) . yes
C(23) C(24) 1.37(1) . yes
C(24) C(25) 1.34(1) . yes
C(25) C(26) 1.408(6) . yes
C(27) C(28) 1.367(6) . yes
C(27) C(32) 1.400(6) . yes
C(28) C(29) 1.396(6) . yes
C(29) C(30) 1.391(8) . yes
C(30) C(31) 1.359(8) . yes
C(31) C(32) 1.403(6) . yes
C(34) C(34) 0.99(2) 2_655 yes

loop_
_geom_contact_atom_site_label_1
_geom_contact_atom_site_label_2
_geom_contact_distance
_geom_contact_site_symmetry_2
Cl(1) C(33) 3.300(6) .
Cl(1) Cl(8) 3.570(6) 6_655
Cl(1) C(8) 3.580(5) 6_655
Cl(3) C(23) 3.487(6) 4_565
Cl(4) C(13) 3.530(5) 4_565
Cl(5) C(30) 3.547(5) 3_756
Cl(5) C(29) 3.597(5) 3_756
C(5) C(15) 3.560(5) 7_655
C(8) C(24) 3.595(7) 1_545
C(15) C(26) 3.525(6) 7_655
C(19) C(19) 3.591(8) 3_755

loop_
_geom_torsion_atom_site_label_1
_geom_torsion_atom_site_label_2
_geom_torsion_atom_site_label_3
_geom_torsion_atom_site_label_4
_geom_torsion
_geom_torsion_site_symmetry_2
_geom_torsion_site_symmetry_3
_geom_torsion_site_symmetry_4
_geom_torsion_publ_flag
Pd(1) P(1) C(1) Fe(1) -52.9(2) . . . yes
Pd(1) P(1) C(1) C(2) 33.1(3) . . . yes
Pd(1) P(1) C(1) C(5) -148.7(3) . . . yes
Pd(1) P(1) C(11) Fe(2) 17.0(3) . . . yes
Pd(1) P(1) C(11) C(12) -70.6(3) . . . yes
Pd(1) P(1) C(11) C(15) 108.5(3) . . . yes
Pd(1) P(1) C(21) C(22) 69.3(4) . . . yes
Pd(1) P(1) C(21) C(26) -111.0(3) . . . yes
Pd(1) P(2) C(6) Fe(1) 17.3(3) . . . yes
Pd(1) P(2) C(6) C(7) -66.4(3) . . . yes
Pd(1) P(2) C(6) C(10) 110.3(4) . . . yes
Pd(1) P(2) C(16) Fe(2) -53.3(3) . . . yes
Pd(1) P(2) C(16) C(17) 33.6(3) . . . yes
Pd(1) P(2) C(16) C(20) -148.5(3) . . . yes
Pd(1) P(2) C(27) C(28) -54.5(4) . . . yes
Pd(1) P(2) C(27) C(32) 133.1(3) . . . yes
Fe(1) C(1) P(1) C(11) 75.3(3) . . . yes
Fe(1) C(1) P(1) C(21) -177.1(2) . . . yes
Fe(1) C(1) C(2) C(3) -60.7(3) . . . yes
Fe(1) C(1) C(5) C(4) 59.2(3) . . . yes
Fe(1) C(2) C(1) P(1) -120.7(3) . . . yes
Fe(1) C(2) C(1) C(5) 60.7(2) . . . yes
Fe(1) C(2) C(3) C(4) -58.6(3) . . . yes
Fe(1) C(3) C(2) C(1) 59.1(3) . . . yes
Fe(1) C(3) C(4) C(5) -57.9(3) . . . yes
Fe(1) C(4) C(3) C(2) 57.2(3) . . . yes
Fe(1) C(4) C(5) C(1) -57.4(2) . . . yes
Fe(1) C(5) C(1) P(1) 121.9(3) . . . yes
Fe(1) C(5) C(1) C(2) -59.8(2) . . . yes
Fe(1) C(5) C(4) C(3) 58.2(3) . . . yes
Fe(1) C(6) P(2) C(16) -105.4(2) . . . yes
Fe(1) C(6) P(2) C(27) 149.4(2) . . . yes
Fe(1) C(6) C(7) C(8) 60.7(3) . . . yes
Fe(1) C(6) C(10) C(9) -59.8(3) . . . yes
Fe(1) C(7) C(6) P(2) 118.6(3) . . . yes
Fe(1) C(7) C(6) C(10) -58.8(3) . . . yes
Fe(1) C(7) C(8) C(9) 59.0(3) . . . yes
Fe(1) C(8) C(7) C(6) -60.4(3) . . . yes
Fe(1) C(8) C(9) C(10) 57.8(3) . . . yes
Fe(1) C(9) C(8) C(7) -57.5(3) . . . yes
Fe(1) C(9) C(10) C(6) 59.2(3) . . . yes
Fe(1) C(10) C(6) P(2) -118.9(3) . . . yes
Fe(1) C(10) C(6) C(7) 58.1(3) . . . yes
Fe(1) C(10) C(9) C(8) -58.4(3) . . . yes
Fe(2) C(11) P(1) C(1) -105.1(2) . . . yes
Fe(2) C(11) P(1) C(21) 148.5(2) . . . yes
Fe(2) C(11) C(12) C(13) 60.7(3) . . . yes
Fe(2) C(11) C(15) C(14) -59.6(3) . . . yes
Fe(2) C(12) C(11) P(1) 119.7(3) . . . yes
Fe(2) C(12) C(11) C(15) -59.6(2) . . . yes
Fe(2) C(12) C(13) C(14) 58.2(3) . . . yes
Fe(2) C(13) C(12) C(11) -59.6(3) . . . yes
Fe(2) C(13) C(14) C(15) 58.5(3) . . . yes
Fe(2) C(14) C(13) C(12) -57.4(3) . . . yes
Fe(2) C(14) C(15) C(11) 58.3(3) . . . yes
Fe(2) C(15) C(11) P(1) -120.0(3) . . . yes
Fe(2) C(15) C(11) C(12) 59.3(3) . . . yes
Fe(2) C(15) C(14) C(13) -58.8(3) . . . yes
Fe(2) C(16) P(2) C(6) 74.7(3) . . . yes
Fe(2) C(16) P(2) C(27) -177.5(2) . . . yes
Fe(2) C(16) C(17) C(18) -60.5(3) . . . yes
Fe(2) C(16) C(20) C(19) 59.0(3) . . . yes
Fe(2) C(17) C(16) P(2) -120.8(3) . . . yes
Fe(2) C(17) C(16) C(20) 60.9(2) . . . yes
Fe(2) C(17) C(18) C(19) -59.0(3) . . . yes
Fe(2) C(18) C(17) C(16) 59.2(3) . . . yes
Fe(2) C(18) C(19) C(20) -58.8(3) . . . yes
Fe(2) C(19) C(18) C(17) 58.0(3) . . . yes
Fe(2) C(19) C(20) C(16) -57.4(3) . . . yes
Fe(2) C(20) C(16) P(2) 121.9(3) . . . yes
Fe(2) C(20) C(16) C(17) -59.9(2) . . . yes
Fe(2) C(20) C(19) C(18) 58.5(3) . . . yes
Cl(1) Pd(1) P(1) C(1) -117.6(1) . . . yes
Cl(1) Pd(1) P(1) C(11) 119.7(1) . . . yes
Cl(1) Pd(1) P(1) C(21) -4.5(2) . . . yes
Cl(1) Pd(1) P(2) C(6) -149.5(4) . . . yes
Cl(1) Pd(1) P(2) C(16) -26.3(4) . . . yes
Cl(1) Pd(1) P(2) C(27) 85.7(4) . . . yes
Cl(2) Pd(1) P(1) C(1) -45.7(3) . . . yes
Cl(2) Pd(1) P(1) C(11) -168.4(3) . . . yes
Cl(2) Pd(1) P(1) C(21) 67.4(3) . . . yes
Cl(2) Pd(1) P(2) C(6) 116.1(1) . . . yes
Cl(2) Pd(1) P(2) C(16) -120.7(1) . . . yes
Cl(2) Pd(1) P(2) C(27) -8.7(2) . . . yes
Cl(6) Cl(7) Cl(8) Cl(8) 15.9(6) 2_655 . 2_655 yes
Cl(6) Cl(7) Cl(8) C(34) -4.9(7) 2_655 . . yes
Cl(6) Cl(7) Cl(8) C(34) -44.5(10) 2_655 . 2_655 yes
Cl(6) Cl(7) C(34) Cl(7) -79.8(10) 2_655 . . yes
Cl(6) Cl(7) C(34) Cl(8) 174.7(8) 2_655 . . yes
Cl(6) Cl(7) C(34) Cl(8) 128(1) 2_655 . 2_655 yes
Cl(6) Cl(7) C(34) C(34) -143.5(10) 2_655 . 2_655 yes
Cl(6) Cl(7) C(34) Cl(7) -20(1) 2_655 2_655 . yes
Cl(6) Cl(7) C(34) Cl(8) 138.6(9) 2_655 2_655 . yes
Cl(6) Cl(7) C(34) Cl(8) 64.2(8) 2_655 2_655 2_655 yes
Cl(6) Cl(7) C(34) C(34) 31.4(8) 2_655 2_655 . yes
Cl(6) C(34) Cl(6) Cl(7) 127.5(9) . 2_655 . yes
Cl(6) C(34) Cl(6) C(34) -89(1) . 2_655 2_655 yes
Cl(6) C(34) Cl(7) Cl(8) 161(1) . . 2_655 yes
Cl(6) C(34) Cl(7) C(34) -90.9(10) . . 2_655 yes
Cl(6) C(34) Cl(7) Cl(8) -174.7(8) . 2_655 . yes
Cl(6) C(34) Cl(7) C(34) 143.5(10) . 2_655 2_655 yes
Cl(6) C(34) Cl(8) Cl(7) 3.3(5) . . 2_655 yes
Cl(6) C(34) Cl(8) Cl(8) -142(1) . . 2_655 yes
Cl(6) C(34) Cl(8) C(34) 68(1) . . 2_655 yes
Cl(6) C(34) Cl(8) Cl(7) -150(2) . 2_655 . yes
Cl(6) C(34) Cl(8) Cl(8) 98(2) . 2_655 . yes
Cl(6) C(34) Cl(8) C(34) 118(3) . 2_655 2_655 yes
Cl(6) C(34) C(34) Cl(6) 92(1) . 2_655 2_655 yes
Cl(6) C(34) C(34) Cl(7) 113.3(9) . 2_655 . yes
Cl(6) C(34) C(34) Cl(7) -20.4(7) . 2_655 2_655 yes
Cl(6) C(34) C(34) Cl(8) -118.0(9) . 2_655 . yes
Cl(6) C(34) C(34) Cl(8) -149(1) . 2_655 2_655 yes
Cl(6) C(34) Cl(6) Cl(7) 90.5(6) 2_655 2_655 . yes
Cl(6) C(34) Cl(6) C(34) 59(1) 2_655 2_655 . yes
Cl(6) C(34) Cl(7) Cl(8) 93.8(6) 2_655 . 2_655 yes
Cl(6) C(34) Cl(7) C(34) 52.0(9) 2_655 . . yes
Cl(6) C(34) Cl(7) Cl(8) -138.6(9) 2_655 2_655 . yes
Cl(6) C(34) Cl(7) C(34) -31.4(8) 2_655 2_655 . yes
Cl(6) C(34) Cl(8) Cl(7) 26.8(7) 2_655 . 2_655 yes
Cl(6) C(34) Cl(8) Cl(8) -84.2(10) 2_655 . 2_655 yes
Cl(6) C(34) Cl(8) C(34) -63(1) 2_655 . . yes
Cl(6) C(34) Cl(8) Cl(7) -91.8(5) 2_655 2_655 . yes
Cl(6) C(34) Cl(8) Cl(8) 122(1) 2_655 2_655 . yes
Cl(6) C(34) Cl(8) C(34) -26(1) 2_655 2_655 . yes
Cl(6) C(34) C(34) Cl(6) -92(1) 2_655 . 2_655 yes
Cl(6) C(34) C(34) Cl(7) -113.3(9) 2_655 . . yes
Cl(6) C(34) C(34) Cl(7) 20.4(7) 2_655 . 2_655 yes
Cl(6) C(34) C(34) Cl(8) 118.0(9) 2_655 . . yes
Cl(6) C(34) C(34) Cl(8) 149(1) 2_655 . 2_655 yes
Cl(7) Cl(6) C(34) Cl(8) -123.3(8) 2_655 . . yes
Cl(7) Cl(6) C(34) Cl(8) -51(1) 2_655 . 2_655 yes
Cl(7) Cl(6) C(34) C(34) -142(1) 2_655 . 2_655 yes
Cl(7) Cl(6) C(34) Cl(8) -91(2) 2_655 2_655 . yes
Cl(7) Cl(6) C(34) Cl(8) -5.3(8) 2_655 2_655 2_655 yes
Cl(7) Cl(6) C(34) C(34) 31(1) 2_655 2_655 . yes
Cl(7) Cl(8) Cl(8) Cl(7) -74.8(5) 2_655 . 2_655 yes
Cl(7) Cl(8) Cl(8) C(34) -46.2(8) 2_655 . . yes
Cl(7) Cl(8) Cl(8) C(34) -28.7(9) 2_655 . 2_655 yes
Cl(7) Cl(8) C(34) Cl(8) 111.0(7) 2_655 . . yes
Cl(7) Cl(8) C(34) C(34) 90(2) 2_655 . 2_655 yes
Cl(7) Cl(8) C(34) Cl(8) 145(1) 2_655 2_655 . yes
Cl(7) Cl(8) C(34) C(34) -65(1) 2_655 2_655 . yes
Cl(7) C(34) Cl(6) C(34) 88(1) . . 2_655 yes
Cl(7) C(34) Cl(6) C(34) 142(1) . 2_655 2_655 yes
Cl(7) C(34) Cl(7) Cl(8) 105(1) . 2_655 . yes
Cl(7) C(34) Cl(7) C(34) 63(1) . 2_655 2_655 yes
Cl(7) C(34) Cl(8) Cl(8) 91(1) . . 2_655 yes
Cl(7) C(34) Cl(8) C(34) -57(2) . . 2_655 yes
Cl(7) C(34) Cl(8) Cl(8) -111.0(7) . 2_655 . yes
Cl(7) C(34) Cl(8) C(34) -90(2) . 2_655 2_655 yes
Cl(7) C(34) C(34) Cl(7) -133(1) . 2_655 2_655 yes
Cl(7) C(34) C(34) Cl(8) 128(1) . 2_655 . yes
Cl(7) C(34) C(34) Cl(8) 97(1) . 2_655 2_655 yes
Cl(7) C(34) Cl(6) C(34) -53(1) 2_655 . . yes
Cl(7) C(34) Cl(6) C(34) -31(1) 2_655 2_655 . yes
Cl(7) C(34) Cl(7) Cl(8) -159(1) 2_655 2_655 . yes
Cl(7) C(34) Cl(7) C(34) -51(1) 2_655 2_655 . yes
Cl(7) C(34) Cl(8) Cl(8) 46(1) 2_655 . 2_655 yes
Cl(7) C(34) Cl(8) C(34) 66(1) 2_655 . . yes
Cl(7) C(34) Cl(8) Cl(8) -145(1) 2_655 2_655 . yes
Cl(7) C(34) Cl(8) C(34) 65(1) 2_655 2_655 . yes
Cl(7) C(34) C(34) Cl(7) 133(1) 2_655 . 2_655 yes
Cl(7) C(34) C(34) Cl(8) -128(1) 2_655 . . yes
Cl(7) C(34) C(34) Cl(8) -97(1) 2_655 . 2_655 yes
Cl(8) Cl(7) Cl(6) C(34) 4.2(6) 2_655 . . yes
Cl(8) Cl(7) Cl(6) C(34) 21.7(5) 2_655 . 2_655 yes
Cl(8) Cl(7) C(34) C(34) 41.7(6) 2_655 . 2_655 yes
Cl(8) Cl(7) C(34) C(34) -107(1) 2_655 2_655 . yes
Cl(8) Cl(8) Cl(7) C(34) 60.4(9) 2_655 . . yes
Cl(8) Cl(8) Cl(7) C(34) 20.7(6) 2_655 . 2_655 yes
Cl(8) Cl(8) C(34) C(34) -20(1) 2_655 . 2_655 yes
Cl(8) Cl(8) C(34) C(34) 148(2) 2_655 2_655 . yes
Cl(8) C(34) Cl(6) C(34) -36.8(9) . . 2_655 yes
Cl(8) C(34) Cl(6) C(34) 19(1) . 2_655 2_655 yes
Cl(8) C(34) Cl(7) C(34) 32.8(8) . . 2_655 yes
Cl(8) C(34) Cl(7) C(34) -41.7(6) . 2_655 2_655 yes
Cl(8) C(34) Cl(8) C(34) 20(1) . 2_655 2_655 yes
Cl(8) C(34) C(34) Cl(8) -31(2) . 2_655 2_655 yes
Cl(8) C(34) Cl(6) C(34) 91(1) 2_655 . . yes
Cl(8) C(34) Cl(6) C(34) -122(2) 2_655 2_655 . yes
Cl(8) C(34) Cl(7) C(34) -88(1) 2_655 . . yes
Cl(8) C(34) Cl(7) C(34) 107(1) 2_655 2_655 . yes
Cl(8) C(34) Cl(8) C(34) -148(2) 2_655 2_655 . yes
Cl(8) C(34) C(34) Cl(8) 31(2) 2_655 . 2_655 yes
P(1) Pd(1) P(2) C(6) -55.1(1) . . . yes
P(1) Pd(1) P(2) C(16) 68.1(1) . . . yes
P(1) Pd(1) P(2) C(27) -179.9(2) . . . yes
P(1) C(1) Fe(1) C(2) 114.2(4) . . . yes
P(1) C(1) Fe(1) C(3) 152.0(3) . . . yes
P(1) C(1) Fe(1) C(4) -164.8(3) . . . yes
P(1) C(1) Fe(1) C(5) -127.7(3) . . . yes
P(1) C(1) Fe(1) C(6) 5.9(3) . . . yes
P(1) C(1) Fe(1) C(7) 48.0(3) . . . yes
P(1) C(1) Fe(1) C(8) 81.7(8) . . . yes
P(1) C(1) Fe(1) C(9) -73.6(5) . . . yes
P(1) C(1) Fe(1) C(10) -37.7(3) . . . yes
P(1) C(1) C(2) C(3) 178.6(3) . . . yes
P(1) C(1) C(5) C(4) -178.9(3) . . . yes
P(1) C(11) Fe(2) C(12) -117.5(3) . . . yes
P(1) C(11) Fe(2) C(13) -155.4(3) . . . yes
P(1) C(11) Fe(2) C(14) 161.3(3) . . . yes
P(1) C(11) Fe(2) C(15) 123.3(3) . . . yes
P(1) C(11) Fe(2) C(16) 13.6(3) . . . yes
P(1) C(11) Fe(2) C(17) -30.4(3) . . . yes
P(1) C(11) Fe(2) C(18) -64.9(4) . . . yes
P(1) C(11) Fe(2) C(19) 79(1) . . . yes
P(1) C(11) Fe(2) C(20) 53.5(3) . . . yes
P(1) C(11) C(12) C(13) -179.6(3) . . . yes
P(1) C(11) C(15) C(14) -179.6(3) . . . yes
P(1) C(21) C(22) C(23) 175.9(4) . . . yes
P(1) C(21) C(26) C(25) -177.9(3) . . . yes
P(2) Pd(1) P(1) C(1) 69.2(1) . . . yes
P(2) Pd(1) P(1) C(11) -53.5(1) . . . yes
P(2) Pd(1) P(1) C(21) -177.8(2) . . . yes
P(2) C(6) Fe(1) C(1) 14.4(3) . . . yes
P(2) C(6) Fe(1) C(2) -30.4(3) . . . yes
P(2) C(6) Fe(1) C(3) -65.8(4) . . . yes
P(2) C(6) Fe(1) C(4) 86(1) . . . yes
P(2) C(6) Fe(1) C(5) 54.7(3) . . . yes
P(2) C(6) Fe(1) C(7) -113.0(4) . . . yes
P(2) C(6) Fe(1) C(8) -151.7(3) . . . yes
P(2) C(6) Fe(1) C(9) 165.6(3) . . . yes
P(2) C(6) Fe(1) C(10) 127.6(4) . . . yes
P(2) C(6) C(7) C(8) 179.4(3) . . . yes
P(2) C(6) C(10) C(9) -178.7(3) . . . yes
P(2) C(16) Fe(2) C(11) 7.2(3) . . . yes
P(2) C(16) Fe(2) C(12) 47.6(3) . . . yes
P(2) C(16) Fe(2) C(13) 73.4(9) . . . yes
P(2) C(16) Fe(2) C(14) -71.6(4) . . . yes
P(2) C(16) Fe(2) C(15) -37.2(3) . . . yes
P(2) C(16) Fe(2) C(17) 115.6(4) . . . yes
P(2) C(16) Fe(2) C(18) 152.7(3) . . . yes
P(2) C(16) Fe(2) C(19) -163.4(3) . . . yes
P(2) C(16) Fe(2) C(20) -126.9(4) . . . yes
P(2) C(16) C(17) C(18) 178.7(3) . . . yes
P(2) C(16) C(20) C(19) -179.0(3) . . . yes
P(2) C(27) C(28) C(29) -171.9(5) . . . yes
P(2) C(27) C(32) C(31) 172.4(4) . . . yes
C(1) Fe(1) C(2) C(3) 118.8(4) . . . yes
C(1) Fe(1) C(3) C(2) -38.8(2) . . . yes
C(1) Fe(1) C(3) C(4) 81.8(3) . . . yes
C(1) Fe(1) C(4) C(3) -82.4(3) . . . yes
C(1) Fe(1) C(4) C(5) 38.1(2) . . . yes
C(1) Fe(1) C(5) C(4) -119.7(3) . . . yes
C(1) Fe(1) C(6) C(7) 127.4(3) . . . yes
C(1) Fe(1) C(6) C(10) -113.2(3) . . . yes
C(1) Fe(1) C(7) C(6) -73.4(3) . . . yes
C(1) Fe(1) C(7) C(8) 168.8(3) . . . yes
C(1) Fe(1) C(8) C(7) -41.4(8) . . . yes
C(1) Fe(1) C(8) C(9) -162.6(7) . . . yes
C(1) Fe(1) C(9) C(8) 171.3(4) . . . yes
C(1) Fe(1) C(9) C(10) 51.3(5) . . . yes
C(1) Fe(1) C(10) C(6) 84.9(3) . . . yes
C(1) Fe(1) C(10) C(9) -155.9(3) . . . yes
C(1) P(1) C(11) C(12) 167.3(3) . . . yes
C(1) P(1) C(11) C(15) -13.5(4) . . . yes
C(1) P(1) C(21) C(22) -174.3(4) . . . yes
C(1) P(1) C(21) C(26) 5.5(3) . . . yes
C(1) C(2) Fe(1) C(3) -118.8(4) . . . yes
C(1) C(2) Fe(1) C(4) -82.1(3) . . . yes
C(1) C(2) Fe(1) C(5) -38.6(2) . . . yes
C(1) C(2) Fe(1) C(6) 89.1(3) . . . yes
C(1) C(2) Fe(1) C(7) 132.0(2) . . . yes
C(1) C(2) Fe(1) C(8) 171.1(3) . . . yes
C(1) C(2) Fe(1) C(9) -166.6(6) . . . yes
C(1) C(2) Fe(1) C(10) 58.6(4) . . . yes
C(1) C(2) C(3) C(4) 0.4(5) . . . yes
C(1) C(5) Fe(1) C(2) 39.0(2) . . . yes
C(1) C(5) Fe(1) C(3) 82.9(3) . . . yes
C(1) C(5) Fe(1) C(4) 119.7(3) . . . yes
C(1) C(5) Fe(1) C(6) -67.7(3) . . . yes
C(1) C(5) Fe(1) C(7) -18.6(10) . . . yes
C(1) C(5) Fe(1) C(8) 167.1(4) . . . yes
C(1) C(5) Fe(1) C(9) -154.9(2) . . . yes
C(1) C(5) Fe(1) C(10) -110.0(2) . . . yes
C(1) C(5) C(4) C(3) 0.8(4) . . . yes
C(2) Fe(1) C(1) C(5) -118.2(3) . . . yes
C(2) Fe(1) C(3) C(4) 120.6(4) . . . yes
C(2) Fe(1) C(4) C(3) -37.2(3) . . . yes
C(2) Fe(1) C(4) C(5) 83.3(3) . . . yes
C(2) Fe(1) C(5) C(4) -80.8(3) . . . yes
C(2) Fe(1) C(6) C(7) 82.6(3) . . . yes
C(2) Fe(1) C(6) C(10) -158.0(2) . . . yes
C(2) Fe(1) C(7) C(6) -112.6(2) . . . yes
C(2) Fe(1) C(7) C(8) 129.6(3) . . . yes
C(2) Fe(1) C(8) C(7) -67.9(3) . . . yes
C(2) Fe(1) C(8) C(9) 170.9(3) . . . yes
C(2) Fe(1) C(9) C(8) -28.6(8) . . . yes
C(2) Fe(1) C(9) C(10) -148.5(6) . . . yes
C(2) Fe(1) C(10) C(6) 44.2(5) . . . yes
C(2) Fe(1) C(10) C(9) 163.4(4) . . . yes
C(2) C(1) Fe(1) C(3) 37.8(3) . . . yes
C(2) C(1) Fe(1) C(4) 81.1(3) . . . yes
C(2) C(1) Fe(1) C(5) 118.2(3) . . . yes
C(2) C(1) Fe(1) C(6) -108.3(2) . . . yes
C(2) C(1) Fe(1) C(7) -66.2(3) . . . yes
C(2) C(1) Fe(1) C(8) -32.5(8) . . . yes
C(2) C(1) Fe(1) C(9) 172.3(4) . . . yes
C(2) C(1) Fe(1) C(10) -151.8(2) . . . yes
C(2) C(1) P(1) C(11) 161.3(3) . . . yes
C(2) C(1) P(1) C(21) -91.0(3) . . . yes
C(2) C(1) C(5) C(4) -0.5(4) . . . yes
C(2) C(3) Fe(1) C(4) -120.6(4) . . . yes
C(2) C(3) Fe(1) C(5) -83.6(3) . . . yes
C(2) C(3) Fe(1) C(6) 52.8(4) . . . yes
C(2) C(3) Fe(1) C(7) 84.9(3) . . . yes
C(2) C(3) Fe(1) C(8) 128.1(3) . . . yes
C(2) C(3) Fe(1) C(9) 165.6(3) . . . yes
C(2) C(3) Fe(1) C(10) -173.9(8) . . . yes
C(2) C(3) C(4) C(5) -0.8(5) . . . yes
C(3) Fe(1) C(1) C(5) -80.4(3) . . . yes
C(3) Fe(1) C(4) C(5) 120.5(4) . . . yes
C(3) Fe(1) C(5) C(4) -36.8(3) . . . yes
C(3) Fe(1) C(6) C(7) 47.3(4) . . . yes
C(3) Fe(1) C(6) C(10) 166.7(3) . . . yes
C(3) Fe(1) C(7) C(6) -154.9(3) . . . yes
C(3) Fe(1) C(7) C(8) 87.2(3) . . . yes
C(3) Fe(1) C(8) C(7) -107.7(3) . . . yes
C(3) Fe(1) C(8) C(9) 131.2(3) . . . yes
C(3) Fe(1) C(9) C(8) -66.4(4) . . . yes
C(3) Fe(1) C(9) C(10) 173.7(3) . . . yes
C(3) Fe(1) C(10) C(6) -144.0(9) . . . yes
C(3) Fe(1) C(10) C(9) -24(1) . . . yes
C(3) C(2) Fe(1) C(4) 36.7(3) . . . yes
C(3) C(2) Fe(1) C(5) 80.1(3) . . . yes
C(3) C(2) Fe(1) C(6) -152.1(3) . . . yes
C(3) C(2) Fe(1) C(7) -109.2(3) . . . yes
C(3) C(2) Fe(1) C(8) -70.1(3) . . . yes
C(3) C(2) Fe(1) C(9) -47.8(8) . . . yes
C(3) C(2) Fe(1) C(10) 177.4(4) . . . yes
C(3) C(2) C(1) C(5) 0.1(4) . . . yes
C(3) C(4) Fe(1) C(5) -120.5(4) . . . yes
C(3) C(4) Fe(1) C(6) -157.5(10) . . . yes
C(3) C(4) Fe(1) C(7) 46.3(5) . . . yes
C(3) C(4) Fe(1) C(8) 84.0(3) . . . yes
C(3) C(4) Fe(1) C(9) 126.5(3) . . . yes
C(3) C(4) Fe(1) C(10) 167.1(3) . . . yes
C(4) Fe(1) C(1) C(5) -37.1(2) . . . yes
C(4) Fe(1) C(6) C(7) -160(1) . . . yes
C(4) Fe(1) C(6) C(10) -41(1) . . . yes
C(4) Fe(1) C(7) C(6) 174.4(3) . . . yes
C(4) Fe(1) C(7) C(8) 56.6(5) . . . yes
C(4) Fe(1) C(8) C(7) -149.6(2) . . . yes
C(4) Fe(1) C(8) C(9) 89.2(3) . . . yes
C(4) Fe(1) C(9) C(8) -107.5(3) . . . yes
C(4) Fe(1) C(9) C(10) 132.6(3) . . . yes
C(4) Fe(1) C(10) C(6) 171.9(2) . . . yes
C(4) Fe(1) C(10) C(9) -68.9(4) . . . yes
C(4) C(3) Fe(1) C(5) 37.0(3) . . . yes
C(4) C(3) Fe(1) C(6) 173.4(3) . . . yes
C(4) C(3) Fe(1) C(7) -154.5(3) . . . yes
C(4) C(3) Fe(1) C(8) -111.3(3) . . . yes
C(4) C(3) Fe(1) C(9) -73.8(4) . . . yes
C(4) C(3) Fe(1) C(10) -53(1) . . . yes
C(4) C(5) Fe(1) C(6) 172.6(3) . . . yes
C(4) C(5) Fe(1) C(7) -138.3(8) . . . yes
C(4) C(5) Fe(1) C(8) 47.3(5) . . . yes
C(4) C(5) Fe(1) C(9) 85.4(3) . . . yes
C(4) C(5) Fe(1) C(10) 130.3(3) . . . yes
C(5) Fe(1) C(6) C(7) 167.8(3) . . . yes
C(5) Fe(1) C(6) C(10) -72.9(3) . . . yes
C(5) Fe(1) C(7) C(6) -57.8(10) . . . yes
C(5) Fe(1) C(7) C(8) -175.7(8) . . . yes
C(5) Fe(1) C(8) C(7) 178.4(3) . . . yes
C(5) Fe(1) C(8) C(9) 57.3(5) . . . yes
C(5) Fe(1) C(9) C(8) -150.7(3) . . . yes
C(5) Fe(1) C(9) C(10) 89.4(3) . . . yes
C(5) Fe(1) C(10) C(6) 130.3(2) . . . yes
C(5) Fe(1) C(10) C(9) -110.5(3) . . . yes
C(5) C(1) Fe(1) C(6) 133.5(2) . . . yes
C(5) C(1) Fe(1) C(7) 175.7(2) . . . yes
C(5) C(1) Fe(1) C(8) -150.7(7) . . . yes
C(5) C(1) Fe(1) C(9) 54.1(5) . . . yes
C(5) C(1) Fe(1) C(10) 90.0(3) . . . yes
C(5) C(1) P(1) C(11) -20.5(4) . . . yes
C(5) C(1) P(1) C(21) 87.1(3) . . . yes
C(5) C(4) Fe(1) C(6) -36(1) . . . yes
C(5) C(4) Fe(1) C(7) 166.9(3) . . . yes
C(5) C(4) Fe(1) C(8) -155.5(3) . . . yes
C(5) C(4) Fe(1) C(9) -112.9(3) . . . yes
C(5) C(4) Fe(1) C(10) -72.4(3) . . . yes
C(6) Fe(1) C(7) C(8) -117.8(4) . . . yes
C(6) Fe(1) C(8) C(7) 39.0(2) . . . yes
C(6) Fe(1) C(8) C(9) -82.1(3) . . . yes
C(6) Fe(1) C(9) C(8) 82.1(3) . . . yes
C(6) Fe(1) C(9) C(10) -37.9(3) . . . yes
C(6) Fe(1) C(10) C(9) 119.2(4) . . . yes
C(6) P(2) C(16) C(17) 161.6(3) . . . yes
C(6) P(2) C(16) C(20) -20.6(4) . . . yes
C(6) P(2) C(27) C(28) 174.3(4) . . . yes
C(6) P(2) C(27) C(32) 1.9(4) . . . yes
C(6) C(7) Fe(1) C(8) 117.8(4) . . . yes
C(6) C(7) Fe(1) C(9) 81.9(3) . . . yes
C(6) C(7) Fe(1) C(10) 37.7(2) . . . yes
C(6) C(7) C(8) C(9) -1.4(5) . . . yes
C(6) C(10) Fe(1) C(7) -38.2(3) . . . yes
C(6) C(10) Fe(1) C(8) -82.6(3) . . . yes
C(6) C(10) Fe(1) C(9) -119.2(4) . . . yes
C(6) C(10) C(9) C(8) 0.9(5) . . . yes
C(7) Fe(1) C(6) C(10) 119.4(4) . . . yes
C(7) Fe(1) C(8) C(9) -121.1(4) . . . yes
C(7) Fe(1) C(9) C(8) 37.2(3) . . . yes
C(7) Fe(1) C(9) C(10) -82.7(3) . . . yes
C(7) Fe(1) C(10) C(9) 81.0(3) . . . yes
C(7) C(6) Fe(1) C(8) -38.6(3) . . . yes
C(7) C(6) Fe(1) C(9) -81.4(3) . . . yes
C(7) C(6) Fe(1) C(10) -119.4(4) . . . yes
C(7) C(6) P(2) C(16) 170.9(3) . . . yes
C(7) C(6) P(2) C(27) 65.7(3) . . . yes
C(7) C(6) C(10) C(9) -1.7(4) . . . yes
C(7) C(8) Fe(1) C(9) 121.1(4) . . . yes
C(7) C(8) Fe(1) C(10) 83.3(3) . . . yes
C(7) C(8) C(9) C(10) 0.4(5) . . . yes
C(8) Fe(1) C(6) C(10) 80.7(3) . . . yes
C(8) Fe(1) C(9) C(10) -119.9(4) . . . yes
C(8) Fe(1) C(10) C(9) 36.6(3) . . . yes
C(8) C(7) Fe(1) C(9) -36.0(3) . . . yes
C(8) C(7) Fe(1) C(10) -80.2(3) . . . yes
C(8) C(7) C(6) C(10) 1.9(4) . . . yes
C(8) C(9) Fe(1) C(10) 119.9(4) . . . yes
C(9) Fe(1) C(6) C(10) 38.0(3) . . . yes
C(9) C(8) Fe(1) C(10) -37.9(3) . . . yes
C(10) C(6) P(2) C(16) -12.4(4) . . . yes
C(10) C(6) P(2) C(27) -117.6(4) . . . yes
C(11) Fe(2) C(12) C(13) -118.2(4) . . . yes
C(11) Fe(2) C(13) C(12) 38.8(2) . . . yes
C(11) Fe(2) C(13) C(14) -83.2(3) . . . yes
C(11) Fe(2) C(14) C(13) 80.5(3) . . . yes
C(11) Fe(2) C(14) C(15) -38.8(2) . . . yes
C(11) Fe(2) C(15) C(14) 118.6(3) . . . yes
C(11) Fe(2) C(16) C(17) -108.4(2) . . . yes
C(11) Fe(2) C(16) C(20) 134.0(2) . . . yes
C(11) Fe(2) C(17) C(16) 88.3(2) . . . yes
C(11) Fe(2) C(17) C(18) -152.0(2) . . . yes
C(11) Fe(2) C(18) C(17) 52.0(4) . . . yes
C(11) Fe(2) C(18) C(19) 171.4(3) . . . yes
C(11) Fe(2) C(19) C(18) -151.0(9) . . . yes
C(11) Fe(2) C(19) C(20) -30(1) . . . yes
C(11) Fe(2) C(20) C(16) -66.7(3) . . . yes
C(11) Fe(2) C(20) C(19) 173.5(2) . . . yes
C(11) P(1) C(21) C(22) -62.1(4) . . . yes
C(11) P(1) C(21) C(26) 117.7(3) . . . yes
C(11) C(12) Fe(2) C(13) 118.2(4) . . . yes
C(11) C(12) Fe(2) C(14) 82.2(3) . . . yes
C(11) C(12) Fe(2) C(15) 38.3(2) . . . yes
C(11) C(12) Fe(2) C(16) -69.3(3) . . . yes
C(11) C(12) Fe(2) C(17) -109.3(2) . . . yes
C(11) C(12) Fe(2) C(18) -151.9(2) . . . yes
C(11) C(12) Fe(2) C(19) 174.9(3) . . . yes
C(11) C(12) Fe(2) C(20) -46(1) . . . yes
C(11) C(12) C(13) C(14) -1.4(5) . . . yes
C(11) C(15) Fe(2) C(12) -37.9(2) . . . yes
C(11) C(15) Fe(2) C(13) -81.3(2) . . . yes
C(11) C(15) Fe(2) C(14) -118.6(3) . . . yes
C(11) C(15) Fe(2) C(16) 87.5(2) . . . yes
C(11) C(15) Fe(2) C(17) 51.2(4) . . . yes
C(11) C(15) Fe(2) C(18) -154.9(9) . . . yes
C(11) C(15) Fe(2) C(19) 171.2(2) . . . yes
C(11) C(15) Fe(2) C(20) 132.2(2) . . . yes
C(11) C(15) C(14) C(13) -0.5(5) . . . yes
C(12) Fe(2) C(11) C(15) 119.2(3) . . . yes
C(12) Fe(2) C(13) C(14) -122.0(4) . . . yes
C(12) Fe(2) C(14) C(13) 36.1(3) . . . yes
C(12) Fe(2) C(14) C(15) -83.3(3) . . . yes
C(12) Fe(2) C(15) C(14) 80.7(3) . . . yes
C(12) Fe(2) C(16) C(17) -68.0(3) . . . yes
C(12) Fe(2) C(16) C(20) 174.5(2) . . . yes
C(12) Fe(2) C(17) C(16) 131.9(2) . . . yes
C(12) Fe(2) C(17) C(18) -108.4(3) . . . yes
C(12) Fe(2) C(18) C(17) 87.3(3) . . . yes
C(12) Fe(2) C(18) C(19) -153.3(2) . . . yes
C(12) Fe(2) C(19) C(18) 49.8(4) . . . yes
C(12) Fe(2) C(19) C(20) 170.4(3) . . . yes
C(12) Fe(2) C(20) C(16) -27(1) . . . yes
C(12) Fe(2) C(20) C(19) -146.9(10) . . . yes
C(12) C(11) Fe(2) C(13) -37.9(3) . . . yes
C(12) C(11) Fe(2) C(14) -81.2(3) . . . yes
C(12) C(11) Fe(2) C(15) -119.2(3) . . . yes
C(12) C(11) Fe(2) C(16) 131.1(2) . . . yes
C(12) C(11) Fe(2) C(17) 87.0(3) . . . yes
C(12) C(11) Fe(2) C(18) 52.6(4) . . . yes
C(12) C(11) Fe(2) C(19) -163.3(9) . . . yes
C(12) C(11) Fe(2) C(20) 171.0(2) . . . yes
C(12) C(11) P(1) C(21) 60.9(4) . . . yes
C(12) C(11) C(15) C(14) -0.3(4) . . . yes
C(12) C(13) Fe(2) C(14) 122.0(4) . . . yes
C(12) C(13) Fe(2) C(15) 84.1(3) . . . yes
C(12) C(13) Fe(2) C(16) -31.0(10) . . . yes
C(12) C(13) Fe(2) C(17) -66.5(3) . . . yes
C(12) C(13) Fe(2) C(18) -106.5(3) . . . yes
C(12) C(13) Fe(2) C(19) -149.9(3) . . . yes
C(12) C(13) Fe(2) C(20) 175.1(3) . . . yes
C(12) C(13) C(14) C(15) 1.2(5) . . . yes
C(13) Fe(2) C(11) C(15) 81.3(3) . . . yes
C(13) Fe(2) C(14) C(15) -119.4(4) . . . yes
C(13) Fe(2) C(15) C(14) 37.3(3) . . . yes
C(13) Fe(2) C(16) C(17) -42.2(9) . . . yes
C(13) Fe(2) C(16) C(20) -159.7(8) . . . yes
C(13) Fe(2) C(17) C(16) 170.3(2) . . . yes
C(13) Fe(2) C(17) C(18) -70.0(3) . . . yes
C(13) Fe(2) C(18) C(17) 130.4(3) . . . yes
C(13) Fe(2) C(18) C(19) -110.3(3) . . . yes
C(13) Fe(2) C(19) C(18) 87.2(3) . . . yes
C(13) Fe(2) C(19) C(20) -152.1(3) . . . yes
C(13) Fe(2) C(20) C(16) 172.6(3) . . . yes
C(13) Fe(2) C(20) C(19) 52.9(5) . . . yes
C(13) C(12) Fe(2) C(14) -36.0(3) . . . yes
C(13) C(12) Fe(2) C(15) -79.9(3) . . . yes
C(13) C(12) Fe(2) C(16) 172.5(3) . . . yes
C(13) C(12) Fe(2) C(17) 132.6(3) . . . yes
C(13) C(12) Fe(2) C(18) 89.9(3) . . . yes
C(13) C(12) Fe(2) C(19) 56.7(4) . . . yes
C(13) C(12) Fe(2) C(20) -164.2(10) . . . yes
C(13) C(12) C(11) C(15) 1.0(4) . . . yes
C(13) C(14) Fe(2) C(15) 119.4(4) . . . yes
C(13) C(14) Fe(2) C(16) 170.1(3) . . . yes
C(13) C(14) Fe(2) C(17) -34.1(9) . . . yes
C(13) C(14) Fe(2) C(18) -68.7(3) . . . yes
C(13) C(14) Fe(2) C(19) -109.5(3) . . . yes
C(13) C(14) Fe(2) C(20) -152.1(3) . . . yes
C(14) Fe(2) C(11) C(15) 38.0(2) . . . yes
C(14) Fe(2) C(16) C(17) 172.8(3) . . . yes
C(14) Fe(2) C(16) C(20) 55.3(4) . . . yes
C(14) Fe(2) C(17) C(16) -161.6(8) . . . yes
C(14) Fe(2) C(17) C(18) -41.9(9) . . . yes
C(14) Fe(2) C(18) C(17) 169.8(3) . . . yes
C(14) Fe(2) C(18) C(19) -70.9(3) . . . yes
C(14) Fe(2) C(19) C(18) 130.3(3) . . . yes
C(14) Fe(2) C(19) C(20) -109.0(3) . . . yes
C(14) Fe(2) C(20) C(16) -152.0(2) . . . yes
C(14) Fe(2) C(20) C(19) 88.2(3) . . . yes
C(14) C(13) Fe(2) C(15) -37.9(2) . . . yes
C(14) C(13) Fe(2) C(16) -153.1(8) . . . yes
C(14) C(13) Fe(2) C(17) 171.5(2) . . . yes
C(14) C(13) Fe(2) C(18) 131.5(3) . . . yes
C(14) C(13) Fe(2) C(19) 88.0(3) . . . yes
C(14) C(13) Fe(2) C(20) 53.1(4) . . . yes
C(14) C(15) Fe(2) C(16) -153.9(3) . . . yes
C(14) C(15) Fe(2) C(17) 169.8(3) . . . yes
C(14) C(15) Fe(2) C(18) -36(1) . . . yes
C(14) C(15) Fe(2) C(19) -70.2(3) . . . yes
C(14) C(15) Fe(2) C(20) -109.2(3) . . . yes
C(15) Fe(2) C(16) C(17) -152.8(2) . . . yes
C(15) Fe(2) C(16) C(20) 89.7(2) . . . yes
C(15) Fe(2) C(17) C(16) 53.2(4) . . . yes
C(15) Fe(2) C(17) C(18) 172.9(3) . . . yes
C(15) Fe(2) C(18) C(17) -159.6(9) . . . yes
C(15) Fe(2) C(18) C(19) -40(1) . . . yes
C(15) Fe(2) C(19) C(18) 171.1(2) . . . yes
C(15) Fe(2) C(19) C(20) -68.3(3) . . . yes
C(15) Fe(2) C(20) C(16) -108.2(2) . . . yes
C(15) Fe(2) C(20) C(19) 132.1(3) . . . yes
C(15) C(11) Fe(2) C(16) -109.7(2) . . . yes
C(15) C(11) Fe(2) C(17) -153.8(2) . . . yes
C(15) C(11) Fe(2) C(18) 171.8(3) . . . yes
C(15) C(11) Fe(2) C(19) -44(1) . . . yes
C(15) C(11) Fe(2) C(20) -69.8(3) . . . yes
C(15) C(11) P(1) C(21) -119.9(3) . . . yes
C(15) C(14) Fe(2) C(16) 50.8(4) . . . yes
C(15) C(14) Fe(2) C(17) -153.4(8) . . . yes
C(15) C(14) Fe(2) C(18) 171.9(3) . . . yes
C(15) C(14) Fe(2) C(19) 131.1(3) . . . yes
C(15) C(14) Fe(2) C(20) 88.5(3) . . . yes
C(16) Fe(2) C(17) C(18) 119.7(3) . . . yes
C(16) Fe(2) C(18) C(17) -38.1(2) . . . yes
C(16) Fe(2) C(18) C(19) 81.3(3) . . . yes
C(16) Fe(2) C(19) C(18) -82.3(3) . . . yes
C(16) Fe(2) C(19) C(20) 38.3(2) . . . yes
C(16) Fe(2) C(20) C(19) -119.8(3) . . . yes
C(16) P(2) C(27) C(28) 62.0(4) . . . yes
C(16) P(2) C(27) C(32) -110.4(4) . . . yes
C(16) C(17) Fe(2) C(18) -119.7(3) . . . yes
C(16) C(17) Fe(2) C(19) -82.0(2) . . . yes
C(16) C(17) Fe(2) C(20) -39.1(2) . . . yes
C(16) C(17) C(18) C(19) 0.2(5) . . . yes
C(16) C(20) Fe(2) C(17) 39.0(2) . . . yes
C(16) C(20) Fe(2) C(18) 82.6(2) . . . yes
C(16) C(20) Fe(2) C(19) 119.8(3) . . . yes
C(16) C(20) C(19) C(18) 1.1(5) . . . yes
C(17) Fe(2) C(16) C(20) -117.5(3) . . . yes
C(17) Fe(2) C(18) C(19) 119.4(4) . . . yes
C(17) Fe(2) C(19) C(18) -37.5(3) . . . yes
C(17) Fe(2) C(19) C(20) 83.2(3) . . . yes
C(17) Fe(2) C(20) C(19) -80.8(3) . . . yes
C(17) C(16) Fe(2) C(18) 37.1(2) . . . yes
C(17) C(16) Fe(2) C(19) 81.0(2) . . . yes
C(17) C(16) Fe(2) C(20) 117.5(3) . . . yes
C(17) C(16) P(2) C(27) -90.6(3) . . . yes
C(17) C(16) C(20) C(19) -0.9(4) . . . yes
C(17) C(18) Fe(2) C(19) -119.4(4) . . . yes
C(17) C(18) Fe(2) C(20) -83.1(3) . . . yes
C(17) C(18) C(19) C(20) -0.8(5) . . . yes
C(18) Fe(2) C(16) C(20) -80.4(2) . . . yes
C(18) Fe(2) C(19) C(20) 120.7(4) . . . yes
C(18) Fe(2) C(20) C(19) -37.2(3) . . . yes
C(18) C(17) Fe(2) C(19) 37.8(3) . . . yes
C(18) C(17) Fe(2) C(20) 80.6(3) . . . yes
C(18) C(17) C(16) C(20) 0.4(4) . . . yes
C(18) C(19) Fe(2) C(20) -120.7(4) . . . yes
C(19) Fe(2) C(16) C(20) -36.6(2) . . . yes
C(19) C(18) Fe(2) C(20) 36.3(2) . . . yes
C(20) C(16) P(2) C(27) 87.2(4) . . . yes
C(21) C(22) C(23) C(24) 3.0(9) . . . yes
C(21) C(26) C(25) C(24) 1.2(7) . . . yes
C(22) C(21) C(26) C(25) 1.8(6) . . . yes
C(22) C(23) C(24) C(25) -0.1(9) . . . yes
C(23) C(22) C(21) C(26) -3.8(7) . . . yes
C(23) C(24) C(25) C(26) -2.1(8) . . . yes
C(27) C(28) C(29) C(30) -0.1(9) . . . yes
C(27) C(32) C(31) C(30) -1.5(8) . . . yes
C(28) C(27) C(32) C(31) 0.1(7) . . . yes
C(28) C(29) C(30) C(31) -1.3(9) . . . yes
C(29) C(28) C(27) C(32) 0.7(8) . . . yes
C(29) C(30) C(31) C(32) 2.1(9) . . . yes
C(34) Cl(6) C(34) Cl(6) -89(1) . 2_655 2_655 yes
C(34) Cl(6) C(34) Cl(6) 59(1) 2_655 2_655 . yes
C(34) Cl(7) C(34) Cl(7) 63(1) . 2_655 2_655 yes
C(34) Cl(7) C(34) Cl(7) -51(1) 2_655 2_655 . yes
C(34) Cl(8) Cl(8) C(34) -17(1) . 2_655 2_655 yes
C(34) Cl(8) C(34) Cl(8) 20(1) . 2_655 2_655 yes
C(34) Cl(8) Cl(8) C(34) 17(1) 2_655 . 2_655 yes
C(34) Cl(8) C(34) Cl(8) -148(2) 2_655 2_655 . yes
C(34) Cl(8) C(34) Cl(8) -148(2) 2_655 2_655 . yes
